data_2217412
loop_
_publ_author_name
'Kashif, M. Kaleem'
'Hussain, Abid'
'Khawar Rauf, M.'
'Ebihara, Masahiro'
'Hameed, Shahid'

_publ_section_title
;
 5-(4-Fluorophenyl)-5-methylimidazolidine-2,4-dione
;
_journal_coeditor_code BI2269
_journal_issue 2
_journal_name_full 'Acta Crystallographica Section E'
_journal_page_first o444
_journal_page_last o444
_journal_paper_doi 10.1107/S1600536807067803
_journal_volume 64
_journal_year 2008
_chemical_formula_iupac 'C10 H9 F N2 O2'
_chemical_formula_moiety 'C10 H9 F N2 O2'
_chemical_formula_sum 'C10 H9 F N2 O2'
_chemical_formula_weight 208.19
_chemical_name_systematic
;
5-(4-Fluorophenyl)-5-methylimidazolidine-2,4-dione
;
_space_group_IT_number 61
_symmetry_cell_setting orthorhombic
_symmetry_space_group_name_Hall '-P 2ac 2ab'
_symmetry_space_group_name_H-M 'P b c a'
_atom_sites_solution_hydrogens geom
_atom_sites_solution_primary direct
_atom_sites_solution_secondary difmap
_audit_creation_method SHELXL-97
_cell_angle_alpha 90.00
_cell_angle_beta 90.00
_cell_angle_gamma 90.00
_cell_formula_units_Z 8
_cell_length_a 7.096(2)
_cell_length_b 11.348(3)
_cell_length_c 22.661(7)
_cell_measurement_reflns_used 5426
_cell_measurement_temperature 123(2)
_cell_measurement_theta_max 27.5
_cell_measurement_theta_min 3.0
_cell_volume 1824.8(9)
_computing_cell_refinement 'CrystalClear (Molecular Structure Corporation & Rigaku, 2001)'
_computing_data_collection 'CrystalClear (Molecular Structure Corporation & Rigaku, 2001)'
_computing_data_reduction 'TEXSAN (Rigaku/MSC, 2004)'
_computing_molecular_graphics 'ORTEPII (Johnson, 1976)'
_computing_publication_material 'SHELXL97 (Sheldrick, 1997) and TEXSAN (Rigaku/MSC, 2004)'
_computing_structure_refinement 'SHELXL97 (Sheldrick, 1997)'
_computing_structure_solution 'SIR97 (Altomare <i>et al.</i>,  1999)'
_diffrn_ambient_temperature 123(2)
_diffrn_detector_area_resol_mean 14.62
_diffrn_measured_fraction_theta_full 0.991
_diffrn_measured_fraction_theta_max 0.991
_diffrn_measurement_device_type 'Rigaku Mercury CCD'
_diffrn_measurement_method \w
_diffrn_radiation_monochromator graphite
_diffrn_radiation_type MoK\a
_diffrn_radiation_wavelength 0.71070
_diffrn_reflns_av_R_equivalents 0.0260
_diffrn_reflns_av_sigmaI/netI 0.0174
_diffrn_reflns_limit_h_max 8
_diffrn_reflns_limit_h_min -9
_diffrn_reflns_limit_k_max 13
_diffrn_reflns_limit_k_min -14
_diffrn_reflns_limit_l_max 29
_diffrn_reflns_limit_l_min -17
_diffrn_reflns_number 13516
_diffrn_reflns_theta_full 27.48
_diffrn_reflns_theta_max 27.48
_diffrn_reflns_theta_min 3.50
_exptl_absorpt_coefficient_mu 0.121
_exptl_absorpt_correction_type none
_exptl_crystal_colour Colorless
_exptl_crystal_density_diffrn 1.516
_exptl_crystal_density_method 'not measured'
_exptl_crystal_description Block
_exptl_crystal_F_000 864
_exptl_crystal_size_max 0.34
_exptl_crystal_size_mid 0.30
_exptl_crystal_size_min 0.20
_refine_diff_density_max 0.310
_refine_diff_density_min -0.157
_refine_ls_extinction_method none
_refine_ls_goodness_of_fit_ref 1.220
_refine_ls_hydrogen_treatment mixed
_refine_ls_matrix_type full
_refine_ls_number_parameters 145
_refine_ls_number_reflns 2083
_refine_ls_number_restraints 0
_refine_ls_restrained_S_all 1.220
_refine_ls_R_factor_all 0.0463
_refine_ls_R_factor_gt 0.0451
_refine_ls_shift/su_max 0.001
_refine_ls_shift/su_mean 0.000
_refine_ls_structure_factor_coef Fsqd
_refine_ls_weighting_details 'calc w=1/[\s^2^(Fo^2^)+(0.028P)^2^+1.2798P] where P=(Fo^2^+2Fc^2^)/3'
_refine_ls_weighting_scheme calc
_refine_ls_wR_factor_gt 0.0936
_refine_ls_wR_factor_ref 0.0943
_reflns_number_gt 2054
_reflns_number_total 2083
_reflns_threshold_expression I>2\s(I)
_cod_data_source_file bi2269.cif
_cod_data_source_block I
_cod_original_cell_volume 1824.7(10)
_cod_database_code 2217412
_cod_database_fobs_code 2217412

loop_
_symmetry_equiv_pos_as_xyz
'x, y, z'
'-x+1/2, -y, z+1/2'
'x+1/2, -y+1/2, -z'
'-x, y+1/2, -z+1/2'
'-x, -y, -z'
'x-1/2, y, -z-1/2'
'-x-1/2, y-1/2, z'
'x, -y-1/2, z-1/2'

loop_
_atom_site_type_symbol
_atom_site_label
_atom_site_fract_x
_atom_site_fract_y
_atom_site_fract_z
_atom_site_U_iso_or_equiv
_atom_site_adp_type
_atom_site_calc_flag
_atom_site_refinement_flags
_atom_site_occupancy
C C1 0.13701(19) 0.06340(11) 0.10194(6) 0.0127(3) Uani d . 1
N N1 0.09007(16) 0.16162(10) 0.06286(5) 0.0141(2) Uani d . 1
H H1 -0.025(3) 0.1859(17) 0.0547(9) 0.028(5) Uiso d . 1
C C2 0.23589(19) 0.19597(12) 0.02932(6) 0.0135(3) Uani d . 1
O O1 0.23772(14) 0.27474(9) -0.00808(4) 0.0167(2) Uani d . 1
N N2 0.38961(17) 0.12558(10) 0.04332(5) 0.0151(3) Uani d . 1
H H2 0.504(3) 0.1445(16) 0.0305(8) 0.024(5) Uiso d . 1
C C3 0.34432(19) 0.04077(11) 0.08415(6) 0.0129(3) Uani d . 1
O O2 0.44614(15) -0.03631(8) 0.10246(4) 0.0177(2) Uani d . 1
C C4 0.13117(18) 0.09904(11) 0.16706(6) 0.0118(3) Uani d . 1
C C5 0.08781(19) 0.21387(12) 0.18428(6) 0.0150(3) Uani d . 1
H H5 0.0607 0.2719 0.1553 0.018 Uiso calc R 1
C C6 0.0841(2) 0.24367(12) 0.24395(6) 0.0175(3) Uani d . 1
H H6 0.0542 0.3217 0.2560 0.021 Uiso calc R 1
C C7 0.1246(2) 0.15835(13) 0.28513(6) 0.0170(3) Uani d . 1
C C8 0.1685(2) 0.04404(12) 0.26982(6) 0.0158(3) Uani d . 1
H H8 0.1954 -0.0134 0.2992 0.019 Uiso calc R 1
C C9 0.17244(19) 0.01526(12) 0.21023(6) 0.0139(3) Uani d . 1
H H9 0.2037 -0.0628 0.1987 0.017 Uiso calc R 1
C C10 0.0141(2) -0.04446(12) 0.08893(6) 0.0183(3) Uani d . 1
H H10A -0.1179 -0.0258 0.0975 0.027 Uiso calc R 1
H H10B 0.0549 -0.1105 0.1137 0.027 Uiso calc R 1
H H10C 0.0267 -0.0660 0.0472 0.027 Uiso calc R 1
F F1 0.12297(14) 0.18871(8) 0.34320(4) 0.0258(2) Uani d . 1

loop_
_atom_site_aniso_label
_atom_site_aniso_U_11
_atom_site_aniso_U_22
_atom_site_aniso_U_33
_atom_site_aniso_U_12
_atom_site_aniso_U_13
_atom_site_aniso_U_23
C1 0.0126(6) 0.0140(6) 0.0116(6) -0.0001(5) -0.0008(5) 0.0028(5)
N1 0.0104(5) 0.0188(6) 0.0132(5) 0.0008(4) -0.0007(4) 0.0057(4)
C2 0.0120(6) 0.0168(6) 0.0115(6) -0.0011(5) -0.0016(5) -0.0003(5)
O1 0.0127(5) 0.0210(5) 0.0166(5) 0.0002(4) 0.0000(4) 0.0079(4)
N2 0.0112(6) 0.0183(6) 0.0159(6) 0.0004(4) 0.0011(4) 0.0053(5)
C3 0.0145(6) 0.0138(6) 0.0105(6) -0.0007(5) 0.0001(5) -0.0003(5)
O2 0.0183(5) 0.0163(5) 0.0186(5) 0.0042(4) 0.0014(4) 0.0030(4)
C4 0.0092(6) 0.0147(6) 0.0115(6) -0.0016(5) 0.0008(5) 0.0009(5)
C5 0.0145(6) 0.0137(6) 0.0169(6) -0.0010(5) 0.0012(5) 0.0026(5)
C6 0.0172(7) 0.0145(6) 0.0209(7) -0.0014(5) 0.0052(5) -0.0037(5)
C7 0.0155(7) 0.0229(7) 0.0125(6) -0.0043(5) 0.0030(5) -0.0042(5)
C8 0.0147(6) 0.0194(6) 0.0132(6) -0.0015(5) 0.0001(5) 0.0037(5)
C9 0.0136(6) 0.0133(6) 0.0148(6) 0.0002(5) 0.0007(5) 0.0009(5)
C10 0.0200(7) 0.0196(7) 0.0152(6) -0.0070(5) -0.0006(5) -0.0002(5)
F1 0.0347(5) 0.0288(5) 0.0140(4) -0.0055(4) 0.0051(4) -0.0061(4)

loop_
_atom_type_symbol
_atom_type_description
_atom_type_scat_dispersion_real
_atom_type_scat_dispersion_imag
_atom_type_scat_source
C C 0.0033 0.0016 'International Tables Vol C Tables 4.2.6.8 and 6.1.1.4'
H H 0.0000 0.0000 'International Tables Vol C Tables 4.2.6.8 and 6.1.1.4'
N N 0.0061 0.0033 'International Tables Vol C Tables 4.2.6.8 and 6.1.1.4'
O O 0.0106 0.0060 'International Tables Vol C Tables 4.2.6.8 and 6.1.1.4'
F F 0.0171 0.0103 'International Tables Vol C Tables 4.2.6.8 and 6.1.1.4'

loop_
_geom_angle_atom_site_label_1
_geom_angle_atom_site_label_2
_geom_angle_atom_site_label_3
_geom_angle
N1 C1 C4 112.11(11)
N1 C1 C10 111.28(11)
C4 C1 C10 112.42(11)
N1 C1 C3 100.68(10)
C4 C1 C3 108.71(10)
C10 C1 C3 111.03(11)
C2 N1 C1 112.89(11)
C2 N1 H1 120.3(13)
C1 N1 H1 125.2(13)
O1 C2 N1 127.49(13)
O1 C2 N2 124.48(12)
N1 C2 N2 108.02(11)
C3 N2 C2 111.91(11)
C3 N2 H2 127.1(12)
C2 N2 H2 120.3(12)
O2 C3 N2 126.79(13)
O2 C3 C1 126.84(12)
N2 C3 C1 106.37(11)
C5 C4 C9 119.13(12)
C5 C4 C1 121.51(12)
C9 C4 C1 119.35(12)
C6 C5 C4 120.14(13)
C6 C5 H5 119.9
C4 C5 H5 119.9
C7 C6 C5 118.92(13)
C7 C6 H6 120.5
C5 C6 H6 120.5
F1 C7 C6 118.45(13)
F1 C7 C8 118.92(13)
C6 C7 C8 122.62(13)
C7 C8 C9 118.05(12)
C7 C8 H8 121.0
C9 C8 H8 121.0
C8 C9 C4 121.13(12)
C8 C9 H9 119.4
C4 C9 H9 119.4
C1 C10 H10A 109.5
C1 C10 H10B 109.5
H10A C10 H10B 109.5
C1 C10 H10C 109.5
H10A C10 H10C 109.5
H10B C10 H10C 109.5

loop_
_geom_bond_atom_site_label_1
_geom_bond_atom_site_label_2
_geom_bond_distance
C1 N1 1.4620(17)
C1 C4 1.5306(18)
C1 C10 1.5316(19)
C1 C3 1.5468(19)
N1 C2 1.3417(18)
N1 H1 0.88(2)
C2 O1 1.2320(17)
C2 N2 1.3887(18)
N2 C3 1.3732(17)
N2 H2 0.89(2)
C3 O2 1.2080(17)
C4 C5 1.3946(19)
C4 C9 1.3952(18)
C5 C6 1.394(2)
C5 H5 0.950
C6 C7 1.375(2)
C6 H6 0.950
C7 F1 1.3604(16)
C7 C8 1.378(2)
C8 C9 1.3897(19)
C8 H8 0.950
C9 H9 0.950
C10 H10A 0.980
C10 H10B 0.980
C10 H10C 0.980

loop_
_geom_hbond_atom_site_label_D
_geom_hbond_atom_site_label_H
_geom_hbond_atom_site_label_A
_geom_hbond_site_symmetry_A
_geom_hbond_distance_DH
_geom_hbond_distance_HA
_geom_hbond_distance_DA
_geom_hbond_angle_DHA
N1 H1 O1 3_455 0.88(2) 2.04(2) 2.8834(17) 160.5(18)
N2 H2 O1 3 0.89(2) 1.96(2) 2.8318(17) 165.9(17)

loop_
_geom_torsion_atom_site_label_1
_geom_torsion_atom_site_label_2
_geom_torsion_atom_site_label_3
_geom_torsion_atom_site_label_4
_geom_torsion
C4 C1 N1 C2 113.75(13)
C10 C1 N1 C2 -119.38(13)
C3 C1 N1 C2 -1.65(14)
C1 N1 C2 O1 178.84(13)
C1 N1 C2 N2 -0.49(15)
O1 C2 N2 C3 -176.54(13)
N1 C2 N2 C3 2.81(16)
C2 N2 C3 O2 176.10(13)
C2 N2 C3 C1 -3.79(15)
N1 C1 C3 O2 -176.71(13)
C4 C1 C3 O2 65.37(17)
C10 C1 C3 O2 -58.79(17)
N1 C1 C3 N2 3.18(13)
C4 C1 C3 N2 -114.74(12)
C10 C1 C3 N2 121.09(12)
N1 C1 C4 C5 -0.87(17)
C10 C1 C4 C5 -127.12(14)
C3 C1 C4 C5 109.54(14)
N1 C1 C4 C9 179.95(12)
C10 C1 C4 C9 53.70(17)
C3 C1 C4 C9 -69.63(15)
C9 C4 C5 C6 -0.6(2)
C1 C4 C5 C6 -179.82(12)
C4 C5 C6 C7 0.3(2)
C5 C6 C7 F1 179.19(12)
C5 C6 C7 C8 -0.1(2)
F1 C7 C8 C9 -178.99(12)
C6 C7 C8 C9 0.3(2)
C7 C8 C9 C4 -0.7(2)
C5 C4 C9 C8 0.9(2)
C1 C4 C9 C8 -179.95(12)

loop_
_cod_related_entry_id
_cod_related_entry_database
_cod_related_entry_code
1 ChemSpider 204864
